data_1511431
loop_
_publ_author_name
'Krebs, B.'

_publ_section_title
;
 Drei neue Selenoborato-closo-dodekaborate: Synthesen und
 Kristallstrukturen von Rb8 (B12 (B Se3)6), Rb4 Hg (B12 (B Se3)6) und Cs4
 Hg2 (B12 (B Se3)6)
;
_journal_name_full 'Zeitschrift fuer Anorganische und Allgemeine Chemie'
_journal_page_first 1165
_journal_page_last 1171
_journal_paper_doi 10.1002/(SICI)1521-3749(199907)625:7<1165::AID-ZAAC1165>3.0.CO;2-F
_journal_volume 625
_journal_year 1999
_chemical_formula_sum 'B18 Rb8 Se18'
_chemical_name_systematic 'Rb8 (B12 (B Se3)6)'
_space_group_IT_number 2
_symmetry_space_group_name_Hall '-P 1'
_symmetry_space_group_name_H-M 'P -1'
_cell_angle_alpha 104.53
_cell_angle_beta 91.16
_cell_angle_gamma 109.11
_cell_formula_units_Z 1
_cell_length_a 10.512
_cell_length_b 10.45
_cell_length_c 10.946
_cell_volume 1092.909
_citation_journal_id_ASTM ZAACAB
_cod_data_source_file boron0-1_577.cif
_cod_data_source_block B18Rb8Se18
_cod_database_code 1511431

loop_
_symmetry_equiv_pos_as_xyz
x,y,z
-x,-y,-z

loop_
_atom_site_label
_atom_site_type_symbol
_atom_site_fract_x
_atom_site_fract_y
_atom_site_fract_z
_atom_site_occupancy
_atom_site_U_iso_or_equiv
Rb4 Rb 0.38286 0.8279 0.74452 1 0.0
Se4 Se 0.28149 0.15772 -0.17195 1 0.0
Se5 Se 0.29275 -0.09689 0.07813 1 0.0
B5 B 0.1379 -0.0504 0.0208 1 0.0
B6 B 0.0345 -0.0093 0.1446 1 0.0
Se1 Se 0.29174 0.2821 0.2003 1 0.0
B9 B 0.2567 -0.0777 0.261 1 0.0
Se8 Se 0.35083 0.48613 -0.20407 1 0.0
Se2 Se -0.02054 0.27742 0.27652 1 0.0
Rb1 Rb 0.00339 0.64157 0.36955 1 0.0
Rb3 Rb 0.62742 0.75238 0.47359 1 0.0
B2 B -0.0251 0.1217 0.1231 1 0.0
B3 B 0.0309 0.1614 -0.0177 1 0.0
Se7 Se 0.25991 0.52321 0.45656 1 0.0
B4 B 0.1293 0.0567 -0.0846 1 0.0
B7 B 0.1835 0.367 0.316 1 0.0
B1 B 0.1402 0.1282 0.0861 1 0.0
B8 B 0.2385 0.3304 -0.1455 1 0.0
Rb2 Rb 0.37124 0.61237 0.13166 1 0.0
Se3 Se 0.08572 0.35143 -0.0509 1 0.0
Se6 Se 0.09845 -0.02611 0.31342 1 0.0
Se9 Se 0.37238 -0.10351 0.37727 1 0.0
